data_2239089
loop_
_publ_author_name
'Al-Sudani, Abdul-Razak H.'

_publ_section_title
;
 Dichlorido{8-[2-(dimethylamino)ethylamino]quinoline-\k^3^<i>N</i>,<i>N</i>',<i>N</i>''}zinc
;
_journal_issue 1
_journal_name_full 'Acta Crystallographica Section E'
_journal_page_first m1
_journal_paper_doi 10.1107/S1600536813029929
_journal_volume 70
_journal_year 2014
_chemical_formula_iupac '[Zn Cl2 (C13 H17 N3)]'
_chemical_formula_moiety 'C13 H17 Cl2 N3 Zn'
_chemical_formula_sum 'C13 H17 Cl2 N3 Zn'
_chemical_formula_weight 351.57
_chemical_name_systematic Dichlorido{8-[2-(dimethylamino)ethylamino]quinoline-\k^3^<i>N</i>,<i>N</i>',<i>N</i>''}zinc
_space_group_IT_number 33
_symmetry_cell_setting orthorhombic
_symmetry_space_group_name_Hall 'P 2c -2n'
_symmetry_space_group_name_H-M 'P n a 21'
_atom_sites_solution_hydrogens geom
_atom_sites_solution_primary direct
_atom_sites_solution_secondary difmap
_audit_creation_method SHELXL-97
_cell_angle_alpha 90.00
_cell_angle_beta 90.00
_cell_angle_gamma 90.00
_cell_formula_units_Z 4
_cell_length_a 23.6403(6)
_cell_length_b 7.5682(2)
_cell_length_c 8.0329(3)
_cell_measurement_reflns_used 2422
_cell_measurement_temperature 150(2)
_cell_measurement_theta_max 27.48
_cell_measurement_theta_min 2.83
_cell_volume 1437.20(8)
_computing_cell_refinement 'SCALEPACK (Otwinowski & Minor, 1997)'
_computing_data_collection 'COLLECT (Nonius, 2000)'
_computing_data_reduction 'DENZO and SCALEPACK (Otwinowski & Minor, 1997'
_computing_molecular_graphics 'ORTEP-3 for Windows (Farrugia, 2012)'
_computing_publication_material
;
WinGX publication routines (Farrugia, 2012) and ACD/Chemsketch (Advanced
Chemistry Development,
2008)
;
_computing_structure_refinement 'SHELXL97 (Sheldrick, 2008)'
_computing_structure_solution 'SIR92 (Altomare <i>et al.</i>, 1993)'
_diffrn_ambient_temperature 150(2)
_diffrn_measured_fraction_theta_full 0.999
_diffrn_measured_fraction_theta_max 0.999
_diffrn_measurement_device_type 'Nonius KappaCCD'
_diffrn_measurement_method 'CCD slices, omega and phi scans'
_diffrn_radiation_monochromator graphite
_diffrn_radiation_source 'fine-focus sealed tube'
_diffrn_radiation_type MoK\a
_diffrn_radiation_wavelength 0.71073
_diffrn_reflns_av_R_equivalents 0.0429
_diffrn_reflns_av_sigmaI/netI 0.0439
_diffrn_reflns_limit_h_max 23
_diffrn_reflns_limit_h_min -30
_diffrn_reflns_limit_k_max 9
_diffrn_reflns_limit_k_min -9
_diffrn_reflns_limit_l_max 10
_diffrn_reflns_limit_l_min -8
_diffrn_reflns_number 6701
_diffrn_reflns_theta_full 27.48
_diffrn_reflns_theta_max 27.48
_diffrn_reflns_theta_min 2.83
_exptl_absorpt_coefficient_mu 2.069
_exptl_absorpt_correction_T_max 0.9218
_exptl_absorpt_correction_T_min 0.7199
_exptl_absorpt_correction_type multi-scan
_exptl_absorpt_process_details '(DENZO/SCALEPACK; Otwinowski & Minor, 1997)'
_exptl_crystal_colour colourless
_exptl_crystal_density_diffrn 1.625
_exptl_crystal_density_method 'not measured'
_exptl_crystal_description block
_exptl_crystal_F_000 720
_exptl_crystal_size_max 0.17
_exptl_crystal_size_mid 0.05
_exptl_crystal_size_min 0.04
_refine_diff_density_max 0.313
_refine_diff_density_min -0.380
_refine_ls_abs_structure_details 'Flack (1983), 873 Friedel pairs'
_refine_ls_abs_structure_Flack -0.002(15)
_refine_ls_extinction_method none
_refine_ls_goodness_of_fit_ref 1.071
_refine_ls_hydrogen_treatment constr
_refine_ls_matrix_type full
_refine_ls_number_parameters 174
_refine_ls_number_reflns 2638
_refine_ls_number_restraints 1
_refine_ls_restrained_S_all 1.071
_refine_ls_R_factor_all 0.0357
_refine_ls_R_factor_gt 0.0301
_refine_ls_shift/su_max 0.000
_refine_ls_shift/su_mean 0.000
_refine_ls_structure_factor_coef Fsqd
_refine_ls_weighting_details 'calc w=1/[\s^2^(Fo^2^)+(0.0224P)^2^+0.8402P] where P=(Fo^2^+2Fc^2^)/3'
_refine_ls_weighting_scheme calc
_refine_ls_wR_factor_gt 0.0635
_refine_ls_wR_factor_ref 0.0661
_reflns_number_gt 2422
_reflns_number_total 2638
_reflns_threshold_expression I>2\s(I)
_cod_data_source_file hg5348sup1.cf
_cod_data_source_block I
_cod_database_code 2239089
_cod_database_fobs_code 2239089

loop_
_symmetry_equiv_pos_as_xyz
'x, y, z'
'-x, -y, z+1/2'
'-x+1/2, y+1/2, z+1/2'
'x+1/2, -y+1/2, z'

loop_
_atom_site_type_symbol
_atom_site_label
_atom_site_fract_x
_atom_site_fract_y
_atom_site_fract_z
_atom_site_U_iso_or_equiv
_atom_site_adp_type
_atom_site_calc_flag
_atom_site_refinement_flags
_atom_site_occupancy
_atom_site_symmetry_multiplicity
C C1 0.97979(13) 1.0311(4) 0.7265(6) 0.0244(7) Uani d . 1 1
H H1 0.9611 1.1329 0.7685 0.029 Uiso calc R 1 1
C C2 1.03902(13) 1.0354(5) 0.7106(7) 0.0280(8) Uani d . 1 1
H H2 1.0595 1.1380 0.7422 0.034 Uiso calc R 1 1
C C3 1.06704(15) 0.8905(5) 0.6491(5) 0.0267(9) Uani d . 1 1
H H3 1.1069 0.8924 0.6350 0.032 Uiso calc R 1 1
C C4 1.03549(14) 0.7389(5) 0.6071(5) 0.0213(8) Uani d . 1 1
C C5 0.97605(13) 0.7445(5) 0.6265(4) 0.0171(7) Uani d . 1 1
C C6 0.94322(14) 0.5944(5) 0.5872(4) 0.0188(7) Uani d . 1 1
C C7 0.96889(14) 0.4450(5) 0.5276(5) 0.0241(8) Uani d . 1 1
H H7 0.9467 0.3448 0.4992 0.029 Uiso calc R 1 1
C C8 1.02845(15) 0.4391(5) 0.5079(5) 0.0250(8) Uani d . 1 1
H H8 1.0458 0.3344 0.4673 0.030 Uiso calc R 1 1
C C9 1.06105(15) 0.5815(5) 0.5466(5) 0.0232(8) Uani d . 1 1
H H9 1.1009 0.5757 0.5332 0.028 Uiso calc R 1 1
C C10 0.84685(13) 0.5713(5) 0.4719(5) 0.0231(8) Uani d . 1 1
H H10A 0.8454 0.4428 0.4494 0.028 Uiso calc R 1 1
H H10B 0.8617 0.6319 0.3718 0.028 Uiso calc R 1 1
C C11 0.78850(14) 0.6401(4) 0.5145(5) 0.0219(8) Uani d . 1 1
H H11A 0.7627 0.6197 0.4193 0.026 Uiso calc R 1 1
H H11B 0.7735 0.5746 0.6116 0.026 Uiso calc R 1 1
C C12 0.79589(17) 0.9336(6) 0.3988(5) 0.0331(9) Uani d . 1 1
H H12A 0.8311 0.9008 0.3425 0.050 Uiso calc R 1 1
H H12B 0.7966 1.0600 0.4252 0.050 Uiso calc R 1 1
H H12C 0.7637 0.9083 0.3255 0.050 Uiso calc R 1 1
C C13 0.73599(14) 0.8808(5) 0.6338(5) 0.0283(9) Uani d . 1 1
H H13A 0.7348 1.0091 0.6497 0.043 Uiso calc R 1 1
H H13B 0.7330 0.8219 0.7420 0.043 Uiso calc R 1 1
H H13C 0.7044 0.8443 0.5627 0.043 Uiso calc R 1 1
Cl Cl1 0.83558(3) 0.77871(12) 0.97688(12) 0.02365(19) Uani d . 1 1
Cl Cl2 0.84770(3) 1.18659(10) 0.73045(17) 0.02760(19) Uani d . 1 1
N N1 0.94882(11) 0.8923(3) 0.6858(3) 0.0183(7) Uani d . 1 1
N N2 0.88348(11) 0.6075(4) 0.6168(4) 0.0179(6) Uani d . 1 1
H H2A 0.8745 0.5245 0.6980 0.021 Uiso calc R 1 1
N N3 0.79023(12) 0.8311(4) 0.5534(4) 0.0199(6) Uani d . 1 1
Zn Zn1 0.859314(13) 0.87704(4) 0.71978(6) 0.01701(10) Uani d . 1 1

loop_
_atom_site_aniso_label
_atom_site_aniso_U_11
_atom_site_aniso_U_22
_atom_site_aniso_U_33
_atom_site_aniso_U_12
_atom_site_aniso_U_13
_atom_site_aniso_U_23
C1 0.0281(15) 0.0196(16) 0.0254(17) -0.0024(12) 0.000(2) -0.002(2)
C2 0.0242(15) 0.0246(18) 0.035(2) -0.0062(13) -0.002(2) -0.001(2)
C3 0.0205(16) 0.028(2) 0.031(2) -0.0013(15) -0.0014(16) -0.0002(18)
C4 0.0220(16) 0.025(2) 0.0166(17) -0.0018(15) 0.0042(14) -0.0004(16)
C5 0.0207(15) 0.0140(17) 0.0165(16) 0.0013(14) 0.0012(14) 0.0005(15)
C6 0.0187(16) 0.0246(19) 0.0131(17) 0.0030(15) 0.0007(14) 0.0003(14)
C7 0.0251(18) 0.021(2) 0.026(2) 0.0027(16) 0.0005(16) -0.0024(16)
C8 0.0277(18) 0.0224(19) 0.025(2) 0.0068(16) 0.0032(16) -0.0026(17)
C9 0.0220(17) 0.026(2) 0.0214(19) 0.0028(16) 0.0027(15) 0.0012(16)
C10 0.0215(16) 0.0243(19) 0.0236(18) 0.0005(14) -0.0021(17) -0.0074(18)
C11 0.0207(17) 0.0186(19) 0.026(2) 0.0013(14) -0.0035(15) -0.0046(16)
C12 0.040(2) 0.034(2) 0.025(2) 0.0058(19) -0.0013(19) 0.0083(19)
C13 0.0190(16) 0.032(2) 0.034(2) 0.0074(16) -0.0038(16) -0.0050(19)
Cl1 0.0250(4) 0.0253(4) 0.0207(4) -0.0014(4) 0.0019(4) 0.0020(4)
Cl2 0.0258(3) 0.0148(4) 0.0422(5) 0.0004(3) 0.0018(6) -0.0004(6)
N1 0.0180(12) 0.0160(15) 0.021(2) -0.0015(10) -0.0003(12) 0.0007(12)
N2 0.0149(13) 0.0185(16) 0.0203(15) -0.0007(12) -0.0002(12) -0.0002(12)
N3 0.0216(14) 0.0205(16) 0.0175(15) 0.0039(12) 0.0026(12) 0.0011(13)
Zn1 0.01713(16) 0.01476(18) 0.01915(18) 0.00002(13) 0.0011(2) -0.0008(2)

loop_
_atom_type_symbol
_atom_type_description
_atom_type_scat_dispersion_real
_atom_type_scat_dispersion_imag
_atom_type_scat_source
C C 0.0033 0.0016 'International Tables Vol C Tables 4.2.6.8 and 6.1.1.4'
H H 0.0000 0.0000 'International Tables Vol C Tables 4.2.6.8 and 6.1.1.4'
Cl Cl 0.1484 0.1585 'International Tables Vol C Tables 4.2.6.8 and 6.1.1.4'
N N 0.0061 0.0033 'International Tables Vol C Tables 4.2.6.8 and 6.1.1.4'
Zn Zn 0.2839 1.4301 'International Tables Vol C Tables 4.2.6.8 and 6.1.1.4'

loop_
_geom_angle_atom_site_label_1
_geom_angle_atom_site_label_2
_geom_angle_atom_site_label_3
_geom_angle
N1 C1 C2 123.2(3)
N1 C1 H1 118.4
C2 C1 H1 118.4
C3 C2 C1 119.6(3)
C3 C2 H2 120.2
C1 C2 H2 120.2
C2 C3 C4 118.7(3)
C2 C3 H3 120.6
C4 C3 H3 120.6
C3 C4 C5 118.4(3)
C3 C4 C9 122.6(3)
C5 C4 C9 119.0(3)
N1 C5 C6 118.3(3)
N1 C5 C4 121.8(3)
C6 C5 C4 119.8(3)
C7 C6 C5 119.9(3)
C7 C6 N2 123.4(3)
C5 C6 N2 116.6(3)
C6 C7 C8 120.3(3)
C6 C7 H7 119.8
C8 C7 H7 119.8
C9 C8 C7 120.8(3)
C9 C8 H8 119.6
C7 C8 H8 119.6
C8 C9 C4 120.1(3)
C8 C9 H9 120.0
C4 C9 H9 120.0
N2 C10 C11 107.0(3)
N2 C10 H10A 110.3
C11 C10 H10A 110.3
N2 C10 H10B 110.3
C11 C10 H10B 110.3
H10A C10 H10B 108.6
N3 C11 C10 111.0(3)
N3 C11 H11A 109.4
C10 C11 H11A 109.4
N3 C11 H11B 109.4
C10 C11 H11B 109.4
H11A C11 H11B 108.0
N3 C12 H12A 109.5
N3 C12 H12B 109.5
H12A C12 H12B 109.5
N3 C12 H12C 109.5
H12A C12 H12C 109.5
H12B C12 H12C 109.5
N3 C13 H13A 109.5
N3 C13 H13B 109.5
H13A C13 H13B 109.5
N3 C13 H13C 109.5
H13A C13 H13C 109.5
H13B C13 H13C 109.5
C1 N1 C5 118.2(3)
C1 N1 Zn1 124.1(2)
C5 N1 Zn1 117.6(2)
C6 N2 C10 115.7(3)
C6 N2 Zn1 111.7(2)
C10 N2 Zn1 107.8(2)
C6 N2 H2A 107.1
C10 N2 H2A 107.1
Zn1 N2 H2A 107.1
C12 N3 C11 109.8(3)
C12 N3 C13 108.2(3)
C11 N3 C13 108.4(3)
C12 N3 Zn1 111.9(2)
C11 N3 Zn1 108.2(2)
C13 N3 Zn1 110.3(2)
N1 Zn1 N3 133.25(11)
N1 Zn1 Cl1 112.30(8)
N3 Zn1 Cl1 109.10(8)
N1 Zn1 N2 75.72(10)
N3 Zn1 N2 79.56(10)
Cl1 Zn1 N2 95.69(8)
N1 Zn1 Cl2 93.79(8)
N3 Zn1 Cl2 95.46(8)
Cl1 Zn1 Cl2 105.31(4)
N2 Zn1 Cl2 158.87(8)

loop_
_geom_bond_atom_site_label_1
_geom_bond_atom_site_label_2
_geom_bond_distance
C1 N1 1.321(4)
C1 C2 1.406(4)
C1 H1 0.9500
C2 C3 1.373(5)
C2 H2 0.9500
C3 C4 1.409(5)
C3 H3 0.9500
C4 C5 1.414(4)
C4 C9 1.421(5)
C5 N1 1.376(4)
C5 C6 1.412(5)
C6 C7 1.369(5)
C6 N2 1.436(4)
C7 C8 1.418(5)
C7 H7 0.9500
C8 C9 1.361(5)
C8 H8 0.9500
C9 H9 0.9500
C10 N2 1.476(5)
C10 C11 1.513(4)
C10 H10A 0.9900
C10 H10B 0.9900
C11 N3 1.480(4)
C11 H11A 0.9900
C11 H11B 0.9900
C12 N3 1.470(5)
C12 H12A 0.9800
C12 H12B 0.9800
C12 H12C 0.9800
C13 N3 1.484(4)
C13 H13A 0.9800
C13 H13B 0.9800
C13 H13C 0.9800
Cl1 Zn1 2.2659(11)
Cl2 Zn1 2.3604(8)
N1 Zn1 2.136(3)
N2 Zn1 2.274(3)
N2 H2A 0.9300
N3 Zn1 2.139(3)

loop_
_geom_hbond_atom_site_label_D
_geom_hbond_atom_site_label_H
_geom_hbond_atom_site_label_A
_geom_hbond_site_symmetry_A
_geom_hbond_distance_DH
_geom_hbond_distance_HA
_geom_hbond_distance_DA
_geom_hbond_angle_DHA
N2 H2A Cl2 1_545 0.93 2.65 3.420(3) 140.9
